data_4312325
loop_
_publ_author_name
'Marcin Brynda'
'G\'erald Bernardinelli'
'Cosmina Dutan'
'Michel Geoffroy'

_publ_contact_author
;
     Dr Gerald Bernardinelli
     Laboratoire de Cristallographie
     Universite de Geneve
     24, quai E. Ansermet
     CH - 1211 Geneve 4
     Switzerland
;
_publ_contact_author_email gerald.bernardinelli@cryst.unige.ch
_publ_contact_author_fax '(+[41] 22) 702 61 08'
_publ_contact_author_phone '(+[41] 22) 702 62 02'
_publ_section_title
;
 Kinetic Stabilization of Primary Hydrides of Main Group Elements. The
 Synthesis of an Air-Stable, Crystalline Arsine and Silane
;
_journal_name_full 'Inorganic Chemistry'
_journal_page_first 6586
_journal_page_last 6588
_journal_paper_doi 10.1021/ic034367r
_journal_volume 42
_journal_year 2003
_chemical_formula_moiety 'C20 H16 Si'
_chemical_formula_sum 'C20 H16 Si'
_chemical_formula_weight 284.5
_chemical_name_common
;
9-silanyltriptycene
;
_chemical_name_systematic
;
tribenzobarellenesilane
;
_space_group_IT_number 148
_symmetry_cell_setting trigonal
_symmetry_space_group_name_Hall '-R 3'
_symmetry_space_group_name_H-M 'R -3 :H'
_audit_conform_dict_name cif_core.dic
_audit_conform_dict_version 2.0.1
_audit_creation_date 2002-07-08
_audit_creation_method from_xtal_archive_file_using_CIFIO
_audit_update_record 2003-06-05
_cell_angle_alpha 90.00000
_cell_angle_beta 90.00000
_cell_angle_gamma 120.0000
_cell_formula_units_Z 6
_cell_length_a 11.8394(8)
_cell_length_b 11.8394(8)
_cell_length_c 17.4685(15)
_cell_measurement_reflns_used 6956
_cell_measurement_temperature 200
_cell_measurement_theta_max 25.77
_cell_measurement_theta_min 2.35
_cell_volume 2120.5(3)
_computing_cell_refinement 'CELL (Stoe & Cie, 1999)'
_computing_data_collection 'EXPOSE (Stoe & Cie, 1999)'
_computing_data_reduction 'XRED (Stoe & Cie, 1999)'
_computing_molecular_graphics xtal_gx3
_computing_publication_material xtal_CIFIO
_computing_structure_refinement xtal_CRYLSQ
_diffrn_detector_area_resol_mean 6
_diffrn_measured_fraction_theta_max 1.0
_diffrn_measurement_device_type 'Stoe Ipds'
_diffrn_measurement_method \f
_diffrn_radiation_type MoK\a
_diffrn_radiation_wavelength .71073
_diffrn_reflns_av_R_equivalents .061
_diffrn_reflns_limit_h_max 14
_diffrn_reflns_limit_h_min -14
_diffrn_reflns_limit_k_max 14
_diffrn_reflns_limit_k_min -14
_diffrn_reflns_limit_l_max 21
_diffrn_reflns_limit_l_min -21
_diffrn_reflns_number 8598
_diffrn_reflns_theta_max 25.77
_diffrn_standards_decay_% 0
_exptl_absorpt_coefficient_mu .157
_exptl_absorpt_correction_T_max .9801
_exptl_absorpt_correction_T_min .9591
_exptl_absorpt_correction_type numerical
_exptl_absorpt_process_details 'XRED; Stoe & Cie, 1999'
_exptl_crystal_colour colorless
_exptl_crystal_density_diffrn 1.336
_exptl_crystal_density_meas ?
_exptl_crystal_description prism
_exptl_crystal_size_max .33
_exptl_crystal_size_mid .24
_exptl_crystal_size_min .19
_refine_diff_density_max .504
_refine_diff_density_min -.542
_refine_ls_abs_structure_details none
_refine_ls_extinction_coef .00000
_refine_ls_extinction_method none
_refine_ls_goodness_of_fit_ref 1.48
_refine_ls_hydrogen_treatment mixed
_refine_ls_number_parameters 88
_refine_ls_number_reflns 541
_refine_ls_R_factor_gt .032
_refine_ls_shift/su_max .0014
_refine_ls_structure_factor_coef F
_refine_ls_weighting_details \w=1/[\s^2^(Fo)+0.00015(Fo^2^)]
_refine_ls_weighting_scheme calc
_refine_ls_wR_factor_ref .031
_reflns_number_gt 498
_reflns_number_total 904
_reflns_threshold_expression 'refl observed if Fo > 3.99 \s(Fo)'
_cod_data_source_file ic034367rrom20030623_024457.cif
_cod_data_source_block MASI
_cod_depositor_comments
;
The following automatic conversions were performed:

'_exptl_crystal_density_meas' value 'not_measured' was changed to '?'
- the value is perceived as not measured.

Automatic conversion script
Id: cif_fix_values 3008 2015-01-20 13:52:24Z robertas 
;
_cod_original_cell_volume 2120.5(4)
_cod_original_sg_symbol_H-M 'R -3'
_cod_database_code 4312325

loop_
_symmetry_equiv_pos_as_xyz
+x,+y,+z
-y,+x-y,+z
-x+y,-x,+z
-x,-y,-z
+y,-x+y,-z
+x-y,+x,-z
2/3+x,1/3+y,1/3+z
1/3+x,2/3+y,2/3+z
2/3-y,1/3+x-y,1/3+z
1/3-y,2/3+x-y,2/3+z
2/3-x+y,1/3-x,1/3+z
1/3-x+y,2/3-x,2/3+z
2/3-x,1/3-y,1/3-z
1/3-x,2/3-y,2/3-z
2/3+y,1/3-x+y,1/3-z
1/3+y,2/3-x+y,2/3-z
2/3+x-y,1/3+x,1/3-z
1/3+x-y,2/3+x,2/3-z

loop_
_atom_site_label
_atom_site_fract_x
_atom_site_fract_y
_atom_site_fract_z
_atom_site_U_iso_or_equiv
_atom_site_occupancy
_atom_site_adp_type
Si1 .00000 .00000 .11246(7) .0372(6) .886(4) Uani
Si1a .00000 .00000 .4555(7) .065(6) .114(4) Uani
C1 .00000 .00000 .21571(19) .0290(14) 1.00000 Uani
C2 .12145(17) .11754(17) .25046(12) .0276(9) 1.00000 Uani
C3 .22563(19) .21556(19) .21055(13) .0346(10) 1.00000 Uani
C4 .3280(3) .31490(19) .25177(15) .0397(12) 1.00000 Uani
C5 .3257(2) .31621(19) .33066(14) .0382(12) 1.00000 Uani
C6 .22168(18) .21723(18) .37065(13) .0328(10) 1.00000 Uani
C7 .12000(17) .11761(17) .33009(12) .0275(9) 1.00000 Uani
C8 .00000 .00000 .3643(2) .0281(14) 1.00000 Uani
H3 .2250(19) .2144(19) .1537(14) .04000 1.00000 Uiso
H4 .394(3) .386(3) .2210(11) .04000 1.00000 Uiso
H5 .399(3) .389(2) .3570(12) .04000 1.00000 Uiso
H6 .221(2) .2169(19) .4268(13) .04000 1.00000 Uiso
H8 .00000 .00000 .4202(7) .04000 .886(4) Uiso
H8a .00000 .00000 .1596(7) .04000 .114(4) Uiso
H01 .016(2) .1285(16) .0975(12) .04000 .886(4) Uiso
H01a .022(15) .136(7) .4707(12) .04000 .114(4) Uiso

loop_
_atom_site_aniso_label
_atom_site_aniso_U_11
_atom_site_aniso_U_22
_atom_site_aniso_U_33
_atom_site_aniso_U_12
_atom_site_aniso_U_13
_atom_site_aniso_U_23
Si1 .0386(5) .0386(5) .0343(7) .0193(3) .00000 .00000
Si1a .070(6) .070(6) .056(7) .035(3) .00000 .00000
C1 .0258(11) .0258(11) .035(2) .0129(6) .00000 .00000
C2 .0236(10) .0238(10) .0399(12) .0152(9) .0007(9) .0017(9)
C3 .0312(11) .0308(11) .0441(14) .0171(10) .0049(10) .0061(10)
C4 .0261(11) .0255(11) .0624(17) .0090(9) .0040(11) .0094(11)
C5 .0305(12) .0242(12) .0572(17) .0116(10) -.0092(11) -.0036(11)
C6 .0331(12) .0291(11) .0421(12) .0199(11) -.0084(11) -.0063(10)
C7 .0259(10) .0249(10) .0366(12) .0163(9) .0003(9) .0001(9)
C8 .0255(11) .0255(11) .033(2) .0127(6) .00000 .00000

loop_
_atom_type_symbol
_atom_type_scat_source
_atom_type_scat_dispersion_real
_atom_type_scat_dispersion_imag
C Int._Tables_Vol_IV_Tables_2.2B_and_2.3.1 .002 .002
H Int._Tables_Vol_IV_Tables_2.2B_and_2.3.1 0 0
Si Int._Tables_Vol_IV_Tables_2.2B_and_2.3.1 .072 .071

loop_
_geom_angle_atom_site_label_1
_geom_angle_atom_site_label_2
_geom_angle_atom_site_label_3
_geom_angle_site_symmetry_1
_geom_angle_site_symmetry_2
_geom_angle_site_symmetry_3
_geom_angle
C1 Si1 H01 . . . 100.3(9)
C1 Si1 H01 . . 2 100.3(9)
C1 Si1 H01 . . 3 100.3(9)
H01 Si1 H01 . . 2 116.9(12)
H01 Si1 H01 . . 3 116.9(12)
H01 Si1 H01 2 . 3 116.9(12)
Si1 C1 C2 . . . 113.21(13)
Si1 C1 C2 . . 2 113.21(13)
Si1 C1 C2 . . 3 113.21(13)
C2 C1 C2 . . 2 105.48(18)
C2 C1 C2 . . 3 105.48(18)
C2 C1 C2 2 . 3 105.5(3)
C1 C2 C3 . . . 126.6(2)
C1 C2 C7 . . . 112.86(16)
C3 C2 C7 . . . 120.55(16)
C2 C3 C4 . . . 118.7(2)
C3 C4 C5 . . . 120.78(18)
C4 C5 C6 . . . 120.44(18)
C5 C6 C7 . . . 119.1(2)
C2 C7 C6 . . . 120.38(16)
C2 C7 C8 . . . 113.35(17)
C6 C7 C8 . . . 126.3(2)
C7 C8 C7 . . 2 105.72(18)
C7 C8 C7 . . 3 105.72(18)
C7 C8 C7 2 . 3 105.72(18)
C8 Si1a H01a . . . 100.0(11)
C8 Si1a H01a . . 2 100.0(11)
C8 Si1a H01a . . 3 100.0(11)
H01a Si1a H01a . . 2 117(9)
H01a Si1a H01a . . 3 117(9)
H01a Si1a H01a 2 . 3 117(9)
Si1a C8 C7 . . . 113.00(14)
Si1a C8 C7 . . 2 113.00(14)
Si1a C8 C7 . . 3 113.00(14)

loop_
_geom_bond_atom_site_label_1
_geom_bond_atom_site_label_2
_geom_bond_site_symmetry_1
_geom_bond_site_symmetry_2
_geom_bond_distance
Si1 C1 . . 1.804(4)
Si1 H01 . . 1.46(2)
Si1 H01 . 2 1.46(2)
Si1 H01 . 3 1.46(2)
C1 C2 . . 1.540(2)
C1 C2 . 2 1.540(2)
C1 C2 . 3 1.540(2)
C2 C3 . . 1.387(3)
C2 C7 . . 1.391(3)
C3 C4 . . 1.395(3)
C4 C5 . . 1.379(4)
C5 C6 . . 1.391(3)
C6 C7 . . 1.387(3)
C7 C8 . . 1.528(2)
Si1a C8 . . 1.593(13)
Si1a H01a . . 1.52(11)
Si1a H01a . 2 1.52(11)
Si1a H01a . 3 1.52(11)

loop_
_geom_torsion_atom_site_label_1
_geom_torsion_atom_site_label_2
_geom_torsion_atom_site_label_3
_geom_torsion_atom_site_label_4
_geom_torsion_site_symmetry_1
_geom_torsion_site_symmetry_2
_geom_torsion_site_symmetry_3
_geom_torsion_site_symmetry_4
_geom_torsion
H01 Si1 C1 C2 . . . . -55.1(9)
H01 Si1 C1 C2 . . . 2 64.9(9)
H01 Si1 C1 C2 . . . 3 -175.1(9)
H01 Si1 C1 C2 2 . . . -175.1(9)
H01 Si1 C1 C2 2 . . 2 -55.1(9)
H01 Si1 C1 C2 2 . . 3 64.9(9)
H01 Si1 C1 C2 3 . . . 64.9(9)
H01 Si1 C1 C2 3 . . 2 -175.1(9)
H01 Si1 C1 C2 3 . . 3 -55.1(9)
Si1 C1 C2 C3 . . . . -1.5(3)
Si1 C1 C2 C7 . . . . 179.31(16)
C2 C1 C2 C3 2 . . . -125.8(3)
C2 C1 C2 C3 3 . . . 122.8(3)
C2 C1 C2 C7 2 . . . 55.0(3)
C2 C1 C2 C7 3 . . . -56.4(3)
Si1 C1 C2 C7 . . 2 2 179.3(3)
C2 C1 C2 C7 . . 2 2 -56.4(3)
C2 C1 C2 C7 3 . 2 2 55.0(3)
Si1 C1 C2 C7 . . 3 3 179.31(16)
C2 C1 C2 C7 . . 3 3 55.0(4)
C2 C1 C2 C7 2 . 3 3 -56.4(4)
C1 C2 C3 C4 . . . . -179.9(3)
C7 C2 C3 C4 . . . . -.8(4)
C1 C2 C7 C6 . . . . -179.5(2)
C1 C2 C7 C8 . . . . 1.2(3)
C3 C2 C7 C6 . . . . 1.3(4)
C3 C2 C7 C8 . . . . -178.1(3)
C2 C3 C4 C5 . . . . -.3(5)
C3 C4 C5 C6 . . . . .8(5)
C4 C5 C6 C7 . . . . -.3(5)
C5 C6 C7 C2 . . . . -.7(4)
C5 C6 C7 C8 . . . . 178.5(3)
C2 C7 C8 C7 . . . 2 -56.6(3)
C2 C7 C8 C7 . . . 3 55.2(3)
C6 C7 C8 C7 . . . 2 124.1(3)
C6 C7 C8 C7 . . . 3 -124.1(3)
C7 C8 C7 C2 . . 2 2 55.2(3)
C7 C8 C7 C2 3 . 2 2 -56.6(3)
C7 C8 C7 C2 . . 3 3 -56.6(3)
C7 C8 C7 C2 2 . 3 3 55.2(3)
C1 C2 C7 C8 . 2 2 . 1.2(4)
C1 C2 C7 C8 . 3 3 . 1.2(4)
H01a Si1a C8 C7 . . . . 52(7)
H01a Si1a C8 C7 . . . 2 -68(7)
H01a Si1a C8 C7 . . . 3 172(7)
H01a Si1a C8 C7 2 . . . 172(7)
H01a Si1a C8 C7 2 . . 2 52(7)
H01a Si1a C8 C7 2 . . 3 -68(7)
H01a Si1a C8 C7 3 . . . -68(7)
H01a Si1a C8 C7 3 . . 2 172(7)
H01a Si1a C8 C7 3 . . 3 52(7)
C2 C7 C8 Si1a . . . . 179.31(16)
C6 C7 C8 Si1a . . . . .0(3)
